data_4329593
loop_
_publ_author_name
'Yun-Xia Hu'
'Hai-Bo Ma'
'Bo Zheng'
'Wen-Wei Zhang'
'Shengchang Xiang'
'Lu Zhai'
'Li-Feng Wang'
'Banglin Chen'
'Xiao-Ming Ren'
'Junfeng Bai'

_publ_section_title
;
 Three Novel Isomeric Zinc Metal-Organic Frameworks from a
 Tetracarboxylate Linker
;
_journal_name_full 'Inorganic Chemistry'
_journal_page_first 7066
_journal_page_last 7074
_journal_paper_doi 10.1021/ic202085j
_journal_volume 51
_journal_year 2012
_chemical_formula_moiety Zn2(C18H6O8)(H2O)2
_chemical_formula_sum 'C18 H10 O10 Zn2'
_chemical_formula_weight 517.00
_chemical_name_systematic
; 
 ? 
;
_space_group_IT_number 166
_symmetry_cell_setting trigonal
_symmetry_space_group_name_Hall '-R 3 2"'
_symmetry_space_group_name_H-M 'R -3 m :H'
_atom_sites_solution_hydrogens geom
_atom_sites_solution_primary direct
_atom_sites_solution_secondary difmap
_audit_creation_method SHELXL-97
_cell_angle_alpha 90.00
_cell_angle_beta 90.00
_cell_angle_gamma 120.00
_cell_formula_units_Z 9
_cell_length_a 23.8339(9)
_cell_length_b 23.8339(9)
_cell_length_c 20.2720(17)
_cell_measurement_reflns_used 4789
_cell_measurement_temperature 293(2)
_cell_measurement_theta_max 21.171
_cell_measurement_theta_min 2.214
_cell_volume 9972.8(10)
_computing_cell_refinement SMART
_computing_data_collection 'SMART (Bruker, 2000)'
_computing_data_reduction 'SAINT (Bruker, 2000)'
_computing_molecular_graphics SHELXTL
_computing_publication_material SHELXTL
_computing_structure_refinement SHELXTL
_computing_structure_solution 'SHELXTL (Bruker, 2000)'
_diffrn_ambient_temperature 293(2)
_diffrn_measured_fraction_theta_full 0.994
_diffrn_measured_fraction_theta_max 0.994
_diffrn_measurement_device_type 'CCD area detector'
_diffrn_measurement_method 'phi and omega scans'
_diffrn_radiation_monochromator graphite
_diffrn_radiation_source 'fine-focus sealed tube'
_diffrn_radiation_type MoK\a
_diffrn_radiation_wavelength 0.71073
_diffrn_reflns_av_R_equivalents 0.1156
_diffrn_reflns_av_sigmaI/netI 0.0698
_diffrn_reflns_limit_h_max 28
_diffrn_reflns_limit_h_min -28
_diffrn_reflns_limit_k_max 28
_diffrn_reflns_limit_k_min -25
_diffrn_reflns_limit_l_max 24
_diffrn_reflns_limit_l_min -24
_diffrn_reflns_number 17378
_diffrn_reflns_theta_full 25.35
_diffrn_reflns_theta_max 25.35
_diffrn_reflns_theta_min 2.80
_exptl_absorpt_coefficient_mu 1.106
_exptl_absorpt_correction_T_max 0.75
_exptl_absorpt_correction_T_min 0.71
_exptl_absorpt_correction_type multi-scan
_exptl_absorpt_process_details 'SADABS; Bruker, 2000'
_exptl_crystal_colour Colorless
_exptl_crystal_density_diffrn 0.775
_exptl_crystal_description Block
_exptl_crystal_F_000 2322
_exptl_crystal_size_max 0.3
_exptl_crystal_size_mid 0.26
_exptl_crystal_size_min 0.26
_platon_squeeze_details
;
;
_refine_diff_density_max 1.894
_refine_diff_density_min -1.435
_refine_diff_density_rms 0.149
_refine_ls_extinction_method none
_refine_ls_goodness_of_fit_ref 1.016
_refine_ls_hydrogen_treatment constr
_refine_ls_matrix_type full
_refine_ls_number_parameters 73
_refine_ls_number_reflns 2191
_refine_ls_number_restraints 0
_refine_ls_restrained_S_all 1.016
_refine_ls_R_factor_all 0.1193
_refine_ls_R_factor_gt 0.0966
_refine_ls_shift/su_max 0.001
_refine_ls_shift/su_mean 0.000
_refine_ls_structure_factor_coef Fsqd
_refine_ls_weighting_details 'calc w=1/[\s^2^(Fo^2^)+(0.1988P)^2^+0.0000P] where P=(Fo^2^+2Fc^2^)/3'
_refine_ls_weighting_scheme calc
_refine_ls_wR_factor_gt 0.2670
_refine_ls_wR_factor_ref 0.2827
_reflns_number_gt 1461
_reflns_number_total 2191
_reflns_threshold_expression >2sigma(I)
_cod_data_source_file ic202085j_si_002_2.cif
_cod_data_source_block 3
_cod_original_sg_symbol_H-M 'R -3 m'
_cod_database_code 4329593

loop_
_symmetry_equiv_pos_as_xyz
'x, y, z'
'-y, x-y, z'
'-x+y, -x, z'
'y, x, -z'
'x-y, -y, -z'
'-x, -x+y, -z'
'x+2/3, y+1/3, z+1/3'
'-y+2/3, x-y+1/3, z+1/3'
'-x+y+2/3, -x+1/3, z+1/3'
'y+2/3, x+1/3, -z+1/3'
'x-y+2/3, -y+1/3, -z+1/3'
'-x+2/3, -x+y+1/3, -z+1/3'
'x+1/3, y+2/3, z+2/3'
'-y+1/3, x-y+2/3, z+2/3'
'-x+y+1/3, -x+2/3, z+2/3'
'y+1/3, x+2/3, -z+2/3'
'x-y+1/3, -y+2/3, -z+2/3'
'-x+1/3, -x+y+2/3, -z+2/3'
'-x, -y, -z'
'y, -x+y, -z'
'x-y, x, -z'
'-y, -x, z'
'-x+y, y, z'
'x, x-y, z'
'-x+2/3, -y+1/3, -z+1/3'
'y+2/3, -x+y+1/3, -z+1/3'
'x-y+2/3, x+1/3, -z+1/3'
'-y+2/3, -x+1/3, z+1/3'
'-x+y+2/3, y+1/3, z+1/3'
'x+2/3, x-y+1/3, z+1/3'
'-x+1/3, -y+2/3, -z+2/3'
'y+1/3, -x+y+2/3, -z+2/3'
'x-y+1/3, x+2/3, -z+2/3'
'-y+1/3, -x+2/3, z+2/3'
'-x+y+1/3, y+2/3, z+2/3'
'x+1/3, x-y+2/3, z+2/3'

loop_
_atom_site_label
_atom_site_type_symbol
_atom_site_fract_x
_atom_site_fract_y
_atom_site_fract_z
_atom_site_U_iso_or_equiv
_atom_site_adp_type
_atom_site_occupancy
_atom_site_symmetry_multiplicity
_atom_site_calc_flag
_atom_site_refinement_flags
C1 C 0.36168(11) 0.98383(11) 0.37146(14) 0.0506(8) Uani 1 1 d .
C2 C 0.30443(11) 0.92478(12) 0.37159(13) 0.0555(9) Uani 1 1 d .
H2A H 0.3002 0.8899 0.3961 0.067 Uiso 1 1 calc R
C3 C 0.25310(16) 0.91977(16) 0.3333 0.0569(12) Uani 1 2 d S
C4 C 0.36838(14) 1.03505(14) 0.3333 0.0428(10) Uani 1 2 d S
H4A H 0.4074 1.0741 0.3333 0.051 Uiso 1 2 calc SR
C5 C 0.41753(11) 0.99153(12) 0.41333(15) 0.0528(8) Uani 1 1 d .
C6 C 0.19069(14) 0.85736(14) 0.3333 0.0583(12) Uani 1 2 d S
O1 O 0.41091(8) 0.94230(8) 0.44258(9) 0.0544(6) Uani 1 1 d .
O2 O 0.46399(8) 1.04741(7) 0.41904(9) 0.0517(6) Uani 1 1 d .
O3 O 0.41664(6) 0.83328(11) 0.51738(14) 0.0605(8) Uani 1 2 d S
Zn1 Zn 0.464516(9) 0.929032(18) 0.51250(2) 0.03917(11) Uani 1 2 d S

loop_
_atom_site_aniso_label
_atom_site_aniso_U_11
_atom_site_aniso_U_22
_atom_site_aniso_U_33
_atom_site_aniso_U_23
_atom_site_aniso_U_13
_atom_site_aniso_U_12
C1 0.0467(10) 0.0484(11) 0.0604(16) 0.0150(11) 0.0159(11) 0.0265(8)
C2 0.0572(11) 0.0527(11) 0.0619(16) 0.0176(11) 0.0102(12) 0.0314(8)
C3 0.0484(10) 0.0484(10) 0.066(3) 0.0047(10) -0.0047(10) 0.0181(13)
C4 0.0324(7) 0.0324(7) 0.061(2) 0.0002(8) -0.0002(8) 0.0139(10)
C5 0.0497(11) 0.0522(10) 0.0631(17) 0.0160(11) 0.0084(11) 0.0305(8)
C6 0.0425(9) 0.0425(9) 0.088(3) 0.0034(10) -0.0034(10) 0.0195(11)
O1 0.0560(7) 0.0501(7) 0.0651(12) 0.0034(8) 0.0091(8) 0.0325(5)
O2 0.0417(7) 0.0542(8) 0.0568(11) -0.0014(8) 0.0005(7) 0.0221(6)
O3 0.0575(12) 0.0393(13) 0.0785(17) -0.0298(12) -0.0149(6) 0.0196(6)
Zn1 0.03481(15) 0.03211(19) 0.0497(2) -0.01113(16) -0.00556(8) 0.01605(10)

loop_
_atom_type_symbol
_atom_type_description
_atom_type_scat_dispersion_real
_atom_type_scat_dispersion_imag
_atom_type_scat_source
C C 0.0033 0.0016 'International Tables Vol C Tables 4.2.6.8 and 6.1.1.4'
H H 0.0000 0.0000 'International Tables Vol C Tables 4.2.6.8 and 6.1.1.4'
O O 0.0106 0.0060 'International Tables Vol C Tables 4.2.6.8 and 6.1.1.4'
Zn Zn 0.2839 1.4301 'International Tables Vol C Tables 4.2.6.8 and 6.1.1.4'

loop_
_geom_angle_atom_site_label_1
_geom_angle_atom_site_label_2
_geom_angle_atom_site_label_3
_geom_angle
_geom_angle_site_symmetry_1
_geom_angle_site_symmetry_3
C4 C1 C2 121.1(3) . .
C4 C1 C5 120.0(2) . .
C2 C1 C5 118.9(2) . .
C1 C2 C3 117.3(3) . .
C1 C2 H2A 121.3 . .
C3 C2 H2A 121.3 . .
C2 C3 C2 122.8(3) 16_455 .
C2 C3 C6 118.61(17) 16_455 .
C2 C3 C6 118.60(17) . .
C1 C4 C1 120.2(3) 16_455 .
C1 C4 H4A 119.9 16_455 .
C1 C4 H4A 119.9 . .
O2 C5 O1 126.0(3) . .
O2 C5 C1 116.3(3) . .
O1 C5 C1 117.49(19) . .
C6 C6 C3 179.994(1) 31_565 .
C5 O1 Zn1 132.87(15) . .
C5 O2 Zn1 122.13(19) . 19_676
O3 Zn1 O1 99.74(7) . .
O3 Zn1 O1 99.74(7) . 23
O1 Zn1 O1 89.69(11) . 23
O3 Zn1 O2 101.74(8) . 5_676
O1 Zn1 O2 87.12(8) . 5_676
O1 Zn1 O2 158.52(7) 23 5_676
O3 Zn1 O2 101.74(7) . 19_676
O1 Zn1 O2 158.52(7) . 19_676
O1 Zn1 O2 87.12(8) 23 19_676
O2 Zn1 O2 88.13(11) 5_676 19_676
O3 Zn1 Zn1 173.05(8) . 19_676
O1 Zn1 Zn1 75.45(4) . 19_676
O1 Zn1 Zn1 75.45(4) 23 19_676
O2 Zn1 Zn1 83.19(5) 5_676 19_676
O2 Zn1 Zn1 83.19(5) 19_676 19_676

loop_
_geom_bond_atom_site_label_1
_geom_bond_atom_site_label_2
_geom_bond_distance
_geom_bond_site_symmetry_2
C1 C4 1.385(3) .
C1 C2 1.386(3) .
C1 C5 1.510(4) .
C2 C3 1.402(3) .
C2 H2A 0.9300 .
C3 C2 1.402(3) 16_455
C3 C6 1.488(5) .
C4 C1 1.385(3) 16_455
C4 H4A 0.9300 .
C5 O2 1.240(3) .
C5 O1 1.252(3) .
C6 C6 1.145(7) 31_565
O1 Zn1 2.036(2) .
O2 Zn1 2.0466(18) 19_676
O3 Zn1 1.979(2) .
Zn1 O1 2.036(2) 23
Zn1 O2 2.0466(18) 5_676
Zn1 O2 2.0466(18) 19_676
Zn1 Zn1 2.9732(7) 19_676

loop_
_platon_squeeze_void_nr
_platon_squeeze_void_average_x
_platon_squeeze_void_average_y
_platon_squeeze_void_average_z
_platon_squeeze_void_volume
_platon_squeeze_void_count_electrons
_platon_squeeze_void_content
1 -0.008 -0.007 -0.020 6756 3906 ' '
